data_4349019
loop_
_publ_author_name
'Tak, Hyeonwoo'
'Lee, Hyunjoo'
'Kang, Joongoo'
'Cho, Jaeheung'

_publ_section_title
;
 A high-spin nickel(ii) borohydride complex in dehalogenation
;
_journal_issue 1
_journal_name_full 'Inorganic Chemistry Frontiers'
_journal_page_first 157
_journal_paper_doi 10.1039/C5QI00206K
_journal_volume 3
_journal_year 2016
_chemical_formula_sum 'C63 H70 B2 N6 Ni'
_chemical_formula_weight 991.58
_chemical_name_common 'Ni(TACN)(MeCN)2(BPh4)2 100K'
_space_group_crystal_system monoclinic
_space_group_IT_number 14
_space_group_name_Hall '-P 2ybc'
_space_group_name_H-M_alt 'P 1 21/c 1'
_atom_sites_solution_hydrogens geom
_atom_sites_solution_primary direct
_atom_sites_solution_secondary difmap
_audit_update_record
;
2015-09-11 deposited with the CCDC.
2015-11-18 downloaded from the CCDC.
;
_cell_angle_alpha 90
_cell_angle_beta 90.1750(10)
_cell_angle_gamma 90
_cell_formula_units_Z 4
_cell_length_a 18.0900(2)
_cell_length_b 11.65560(10)
_cell_length_c 25.8637(3)
_cell_measurement_reflns_used 9648
_cell_measurement_temperature 100.(2)
_cell_measurement_theta_max 28.3337
_cell_measurement_theta_min 2.2240
_cell_volume 5453.33(10)
_computing_cell_refinement 'SAINT V8.27B (Bruker AXS Inc., 2012)'
_computing_data_reduction 'SAINT V8.27B (Bruker AXS Inc., 2012)'
_computing_structure_refinement 'SHELXL-97 (Sheldrick, 2008)'
_computing_structure_solution 'SHELXS-97 (Sheldrick, 2008)'
_diffrn_ambient_temperature 100.(2)
_diffrn_detector_area_resol_mean 8.3333
_diffrn_measured_fraction_theta_full 0.999
_diffrn_measured_fraction_theta_max 0.999
_diffrn_radiation_wavelength 0.71073
_diffrn_reflns_av_R_equivalents 0.0191
_diffrn_reflns_av_sigmaI/netI 0.0150
_diffrn_reflns_limit_h_max 23
_diffrn_reflns_limit_h_min -24
_diffrn_reflns_limit_k_max 15
_diffrn_reflns_limit_k_min -15
_diffrn_reflns_limit_l_max 34
_diffrn_reflns_limit_l_min -34
_diffrn_reflns_number 95457
_diffrn_reflns_theta_full 28.33
_diffrn_reflns_theta_max 28.33
_diffrn_reflns_theta_min 1.57
_exptl_absorpt_coefficient_mu 0.401
_exptl_absorpt_correction_T_max 0.92
_exptl_absorpt_correction_T_min 0.89
_exptl_absorpt_correction_type multi-scan
_exptl_absorpt_process_details 'SADABS V2012/1 (Bruker AXS Inc.)'
_exptl_crystal_colour 'clear pink'
_exptl_crystal_density_diffrn 1.208
_exptl_crystal_density_method 'not measured'
_exptl_crystal_description block
_exptl_crystal_F_000 2112
_exptl_crystal_size_max 0.230
_exptl_crystal_size_mid 0.210
_exptl_crystal_size_min 0.210
_refine_diff_density_max 0.378
_refine_diff_density_min -0.340
_refine_ls_extinction_method none
_refine_ls_goodness_of_fit_ref 1.030
_refine_ls_hydrogen_treatment constr
_refine_ls_matrix_type full
_refine_ls_number_parameters 655
_refine_ls_number_reflns 13591
_refine_ls_number_restraints 0
_refine_ls_restrained_S_all 1.030
_refine_ls_R_factor_all 0.0361
_refine_ls_R_factor_gt 0.0303
_refine_ls_shift/su_max 0.006
_refine_ls_shift/su_mean 0.000
_refine_ls_structure_factor_coef Fsqd
_refine_ls_weighting_details 'calc w=1/[\s^2^(Fo^2^)+(0.0385P)^2^+2.4043P] where P=(Fo^2^+2Fc^2^)/3'
_refine_ls_weighting_scheme calc
_refine_ls_wR_factor_gt 0.0775
_refine_ls_wR_factor_ref 0.0807
_reflns_number_gt 12001
_reflns_number_total 13591
_reflns_threshold_expression >2sigma(I)
_cod_data_source_file c5qi00206k2.cif
_cod_data_source_block I
_cod_database_code 4349019

loop_
_space_group_symop_operation_xyz
'x, y, z'
'-x, y+1/2, -z+1/2'
'-x, -y, -z'
'x, -y-1/2, z-1/2'

loop_
_atom_site_type_symbol
_atom_site_label
_atom_site_fract_x
_atom_site_fract_y
_atom_site_fract_z
_atom_site_U_iso_or_equiv
_atom_site_adp_type
_atom_site_calc_flag
_atom_site_refinement_flags
_atom_site_occupancy
Ni Ni1 0.261506(7) 0.285375(12) 0.872159(5) 0.01295(4) Uani d . 1
N N1 0.36493(5) 0.22625(8) 0.84647(4) 0.01852(19) Uani d . 1
N N3 0.27432(5) 0.41069(8) 0.81455(4) 0.01918(19) Uani d . 1
N N2 0.32424(6) 0.39820(9) 0.91806(4) 0.0224(2) Uani d . 1
N N4 0.16069(5) 0.35303(9) 0.90018(4) 0.01927(19) Uani d . 1
N N5 0.20539(5) 0.17552(9) 0.82342(4) 0.0211(2) Uani d . 1
N N6 0.25220(6) 0.16408(9) 0.93113(4) 0.0237(2) Uani d . 1
B B1 0.06574(7) 0.78055(11) 0.87694(5) 0.0171(2) Uani d . 1
B B2 0.44260(7) 0.25429(11) 0.12459(5) 0.0152(2) Uani d . 1
C C12 0.17368(6) 0.11905(10) 0.79497(4) 0.0194(2) Uani d . 1
C C14 0.24012(7) 0.10004(11) 0.96311(5) 0.0249(3) Uani d . 1
C C9 0.36481(7) 0.25898(11) 0.79071(5) 0.0214(2) Uani d . 1
H H9A 0.3298 0.2093 0.7715 0.026 Uiso calc R 1
H H9B 0.4148 0.2471 0.7761 0.026 Uiso calc R 1
C C10 0.11367(6) 0.38216(10) 0.92635(4) 0.0194(2) Uani d . 1
C C8 0.34253(7) 0.38356(11) 0.78410(5) 0.0224(2) Uani d . 1
H H8A 0.3835 0.4337 0.7958 0.027 Uiso calc R 1
H H8B 0.3333 0.3994 0.747 0.027 Uiso calc R 1
C C3 0.39433(7) 0.33444(13) 0.92650(5) 0.0287(3) Uani d . 1
H H3A 0.3855 0.2702 0.9507 0.034 Uiso calc R 1
H H3B 0.4314 0.3862 0.9423 0.034 Uiso calc R 1
C C13 0.13417(7) 0.04913(11) 0.75743(5) 0.0246(3) Uani d . 1
H H13A 0.122 0.0958 0.727 0.037 Uiso calc R 1
H H13B 0.0885 0.02 0.773 0.037 Uiso calc R 1
H H13C 0.1653 -0.0155 0.747 0.037 Uiso calc R 1
C C2 0.42429(7) 0.28769(12) 0.87593(5) 0.0277(3) Uani d . 1
H H2A 0.4437 0.3517 0.8548 0.033 Uiso calc R 1
H H2B 0.4655 0.2342 0.8832 0.033 Uiso calc R 1
C C1 0.37567(8) 0.10064(11) 0.85074(6) 0.0313(3) Uani d . 1
H H1A 0.3335 0.061 0.835 0.047 Uiso calc R 1
H H1B 0.3795 0.0792 0.8873 0.047 Uiso calc R 1
H H1C 0.4212 0.0787 0.8328 0.047 Uiso calc R 1
C C11 0.05541(7) 0.41940(12) 0.96126(5) 0.0268(3) Uani d . 1
H H11A 0.0738 0.4178 0.9969 0.04 Uiso calc R 1
H H11B 0.0129 0.3678 0.958 0.04 Uiso calc R 1
H H11C 0.0403 0.4977 0.9523 0.04 Uiso calc R 1
C C7 0.21055(7) 0.42128(12) 0.77862(5) 0.0286(3) Uani d . 1
H H7A 0.1647 0.4269 0.7986 0.043 Uiso calc R 1
H H7B 0.2084 0.3536 0.7562 0.043 Uiso calc R 1
H H7C 0.2164 0.4903 0.7574 0.043 Uiso calc R 1
C C4 0.29133(8) 0.42676(14) 0.96881(5) 0.0320(3) Uani d . 1
H H4A 0.2803 0.3558 0.9876 0.048 Uiso calc R 1
H H4B 0.2456 0.4703 0.9635 0.048 Uiso calc R 1
H H4C 0.3263 0.4731 0.9889 0.048 Uiso calc R 1
C C5 0.33718(8) 0.50628(11) 0.88781(6) 0.0314(3) Uani d . 1
H H5A 0.3879 0.5052 0.8735 0.038 Uiso calc R 1
H H5B 0.3332 0.5732 0.9112 0.038 Uiso calc R 1
C C6 0.28215(8) 0.51903(11) 0.84414(5) 0.0291(3) Uani d . 1
H H6A 0.2335 0.5412 0.8584 0.035 Uiso calc R 1
H H6B 0.2987 0.5809 0.8206 0.035 Uiso calc R 1
C C15 0.22402(10) 0.01891(14) 1.00438(6) 0.0417(4) Uani d . 1
H H15A 0.2624 0.0243 1.0311 0.063 Uiso calc R 1
H H15B 0.2231 -0.0591 0.9903 0.063 Uiso calc R 1
H H15C 0.1758 0.037 1.0195 0.063 Uiso calc R 1
C C28 0.13501(6) 0.77520(9) 0.83599(4) 0.0170(2) Uani d . 1
C C22 0.02672(6) 0.90383(10) 0.86260(4) 0.0166(2) Uani d . 1
C C16 0.09316(7) 0.77648(10) 0.93762(5) 0.0203(2) Uani d . 1
C C31 0.24965(7) 0.78692(10) 0.76083(5) 0.0236(2) Uani d . 1
H H31 0.2881 0.7898 0.7359 0.028 Uiso calc R 1
C C23 0.05723(6) 1.00800(10) 0.87975(4) 0.0185(2) Uani d . 1
H H23 0.098 1.0056 0.9029 0.022 Uiso calc R 1
C C33 0.12385(6) 0.74263(10) 0.78417(5) 0.0196(2) Uani d . 1
H H33 0.0763 0.7162 0.7739 0.024 Uiso calc R 1
C C25 -0.02870(7) 1.12130(10) 0.83008(5) 0.0218(2) Uani d . 1
H H25 -0.0475 1.1937 0.8195 0.026 Uiso calc R 1
C C24 0.03045(6) 1.11443(10) 0.86432(5) 0.0200(2) Uani d . 1
H H24 0.0526 1.1826 0.8772 0.024 Uiso calc R 1
C C17 0.15045(8) 0.70407(11) 0.95447(5) 0.0252(3) Uani d . 1
H H17 0.1754 0.6585 0.9296 0.03 Uiso calc R 1
C C30 0.26257(6) 0.82196(10) 0.81127(5) 0.0230(2) Uani d . 1
H H30 0.31 0.85 0.8209 0.028 Uiso calc R 1
C C29 0.20624(6) 0.81624(10) 0.84787(5) 0.0203(2) Uani d . 1
H H29 0.2163 0.841 0.8822 0.024 Uiso calc R 1
C C27 -0.03261(6) 0.91433(10) 0.82763(5) 0.0202(2) Uani d . 1
H H27 -0.055 0.8466 0.8145 0.024 Uiso calc R 1
C C26 -0.05977(7) 1.02034(11) 0.81153(5) 0.0232(2) Uani d . 1
H H26 -0.0998 1.0236 0.7877 0.028 Uiso calc R 1
C C18 0.17229(9) 0.69614(11) 1.00624(5) 0.0309(3) Uani d . 1
H H18 0.2114 0.6461 1.0159 0.037 Uiso calc R 1
C C32 0.17980(7) 0.74762(11) 0.74724(5) 0.0228(2) Uani d . 1
H H32 0.1701 0.7241 0.7127 0.027 Uiso calc R 1
C C39 0.02495(7) 0.56791(11) 0.84710(5) 0.0250(3) Uani d . 1
H H39 0.0721 0.5595 0.8315 0.03 Uiso calc R 1
C C37 -0.09323(9) 0.48454(13) 0.86784(6) 0.0367(4) Uani d . 1
H H37 -0.1269 0.422 0.8668 0.044 Uiso calc R 1
C C38 -0.02418(8) 0.47529(12) 0.84537(6) 0.0332(3) Uani d . 1
H H38 -0.0101 0.406 0.8288 0.04 Uiso calc R 1
C C36 -0.11266(8) 0.58632(14) 0.89188(6) 0.0347(3) Uani d . 1
H H36 -0.1599 0.5936 0.9075 0.042 Uiso calc R 1
C C21 0.05813(7) 0.83959(12) 0.97680(5) 0.0272(3) Uani d . 1
H H21 0.0183 0.8888 0.9677 0.033 Uiso calc R 1
C C35 -0.06316(7) 0.67824(12) 0.89324(5) 0.0270(3) Uani d . 1
H H35 -0.0778 0.7472 0.9099 0.032 Uiso calc R 1
C C20 0.07947(8) 0.83283(13) 1.02872(5) 0.0332(3) Uani d . 1
H H20 0.0545 0.8774 1.054 0.04 Uiso calc R 1
C C19 0.13675(9) 0.76146(12) 1.04342(5) 0.0325(3) Uani d . 1
H H19 0.1516 0.7572 1.0786 0.039 Uiso calc R 1
C C34 0.00763(6) 0.67256(10) 0.87080(4) 0.0199(2) Uani d . 1
C C40 0.48712(6) 0.25404(9) 0.18054(4) 0.0148(2) Uani d . 1
C C58 0.50031(6) 0.21166(9) 0.07959(4) 0.0166(2) Uani d . 1
C C41 0.51169(6) 0.35447(9) 0.20514(4) 0.0168(2) Uani d . 1
H H41 0.5016 0.4263 0.1892 0.02 Uiso calc R 1
C C59 0.57738(7) 0.21948(10) 0.08499(5) 0.0209(2) Uani d . 1
H H59 0.5973 0.2471 0.1167 0.025 Uiso calc R 1
C C57 0.43859(6) 0.45021(10) 0.06957(4) 0.0183(2) Uani d . 1
H H57 0.4733 0.4167 0.0466 0.022 Uiso calc R 1
C C46 0.37229(6) 0.16296(10) 0.12738(4) 0.0171(2) Uani d . 1
C C52 0.41435(6) 0.38576(9) 0.11214(4) 0.0167(2) Uani d . 1
C C56 0.41377(7) 0.56188(10) 0.05953(5) 0.0213(2) Uani d . 1
H H56 0.4323 0.6028 0.0306 0.026 Uiso calc R 1
C C42 0.55029(6) 0.35353(10) 0.25207(4) 0.0177(2) Uani d . 1
H H42 0.5652 0.4238 0.2675 0.021 Uiso calc R 1
C C62 0.52288(8) 0.13659(10) -0.00763(5) 0.0253(3) Uani d . 1
H H62 0.5035 0.1078 -0.0392 0.03 Uiso calc R 1
C C45 0.50739(6) 0.15139(9) 0.20554(4) 0.0169(2) Uani d . 1
H H45 0.4937 0.0807 0.19 0.02 Uiso calc R 1
C C47 0.38487(7) 0.04345(10) 0.12609(4) 0.0195(2) Uani d . 1
H H47 0.4339 0.0169 0.1207 0.023 Uiso calc R 1
C C51 0.29741(7) 0.19407(11) 0.13225(5) 0.0220(2) Uani d . 1
H H51 0.285 0.2733 0.1316 0.026 Uiso calc R 1
C C53 0.36449(7) 0.44299(10) 0.14501(5) 0.0209(2) Uani d . 1
H H53 0.3483 0.405 0.1754 0.025 Uiso calc R 1
C C63 0.47515(7) 0.16895(10) 0.03188(4) 0.0216(2) Uani d . 1
H H63 0.4234 0.1619 0.0264 0.026 Uiso calc R 1
C C43 0.56691(6) 0.25028(10) 0.27609(4) 0.0175(2) Uani d . 1
H H43 0.5918 0.2491 0.3085 0.021 Uiso calc R 1
C C44 0.54642(6) 0.14844(10) 0.25192(4) 0.0185(2) Uani d . 1
H H44 0.5591 0.0769 0.2671 0.022 Uiso calc R 1
C C55 0.36226(7) 0.61282(10) 0.09169(5) 0.0243(3) Uani d . 1
H H55 0.3439 0.6875 0.0844 0.029 Uiso calc R 1
C C48 0.32887(7) -0.03750(11) 0.13228(4) 0.0238(2) Uani d . 1
H H48 0.3405 -0.117 0.132 0.029 Uiso calc R 1
C C49 0.25604(7) -0.00221(12) 0.13885(5) 0.0272(3) Uani d . 1
H H49 0.2177 -0.0568 0.1438 0.033 Uiso calc R 1
C C50 0.24055(7) 0.11415(12) 0.13800(5) 0.0271(3) Uani d . 1
H H50 0.1909 0.1397 0.1414 0.033 Uiso calc R 1
C C54 0.33784(7) 0.55293(11) 0.13484(5) 0.0245(3) Uani d . 1
H H54 0.3029 0.587 0.1575 0.029 Uiso calc R 1
C C60 0.62590(7) 0.18829(11) 0.04559(5) 0.0268(3) Uani d . 1
H H60 0.6777 0.1958 0.0506 0.032 Uiso calc R 1
C C61 0.59861(8) 0.14626(11) -0.00092(5) 0.0279(3) Uani d . 1
H H61 0.6314 0.1244 -0.0278 0.034 Uiso calc R 1

loop_
_atom_site_aniso_label
_atom_site_aniso_U_11
_atom_site_aniso_U_22
_atom_site_aniso_U_33
_atom_site_aniso_U_12
_atom_site_aniso_U_13
_atom_site_aniso_U_23
Ni1 0.01172(7) 0.01291(7) 0.01422(7) -0.00045(5) 0.00010(5) -0.00081(5)
N1 0.0152(4) 0.0182(5) 0.0222(5) 0.0024(4) 0.0015(4) 0.0015(4)
N3 0.0199(5) 0.0168(5) 0.0209(5) 0.0025(4) 0.0015(4) 0.0022(4)
N2 0.0188(5) 0.0252(5) 0.0232(5) -0.0030(4) -0.0026(4) -0.0061(4)
N4 0.0171(4) 0.0217(5) 0.0190(5) 0.0007(4) -0.0014(4) -0.0034(4)
N5 0.0183(5) 0.0235(5) 0.0217(5) -0.0049(4) 0.0055(4) -0.0049(4)
N6 0.0243(5) 0.0240(5) 0.0228(5) 0.0022(4) 0.0039(4) 0.0034(4)
B1 0.0161(6) 0.0172(6) 0.0179(6) -0.0007(4) 0.0010(4) 0.0004(5)
B2 0.0176(6) 0.0126(5) 0.0153(5) 0.0005(4) 0.0008(4) -0.0004(4)
C12 0.0183(5) 0.0206(5) 0.0195(5) -0.0032(4) 0.0048(4) -0.0022(4)
C14 0.0267(6) 0.0248(6) 0.0233(6) 0.0049(5) 0.0027(5) 0.0031(5)
C9 0.0172(5) 0.0252(6) 0.0219(6) 0.0004(4) 0.0057(4) 0.0000(5)
C10 0.0192(5) 0.0210(6) 0.0181(5) 0.0012(4) -0.0023(4) -0.0019(4)
C8 0.0223(6) 0.0237(6) 0.0212(6) -0.0015(5) 0.0045(4) 0.0037(5)
C3 0.0164(5) 0.0428(8) 0.0270(6) -0.0011(5) -0.0069(5) -0.0024(6)
C13 0.0276(6) 0.0255(6) 0.0208(6) -0.0067(5) 0.0000(5) -0.0062(5)
C2 0.0149(5) 0.0377(7) 0.0305(7) 0.0011(5) -0.0024(5) 0.0013(6)
C1 0.0308(7) 0.0214(6) 0.0416(8) 0.0106(5) 0.0094(6) 0.0041(6)
C11 0.0240(6) 0.0350(7) 0.0213(6) 0.0072(5) 0.0064(5) -0.0013(5)
C7 0.0271(6) 0.0355(7) 0.0231(6) 0.0097(5) -0.0022(5) 0.0075(5)
C4 0.0284(7) 0.0429(8) 0.0246(6) -0.0039(6) -0.0041(5) -0.0144(6)
C5 0.0350(7) 0.0201(6) 0.0390(8) -0.0099(5) 0.0023(6) -0.0081(5)
C6 0.0404(8) 0.0137(5) 0.0332(7) 0.0005(5) 0.0057(6) 0.0007(5)
C15 0.0563(10) 0.0367(8) 0.0322(8) 0.0087(7) 0.0117(7) 0.0177(6)
C28 0.0166(5) 0.0135(5) 0.0210(5) 0.0014(4) 0.0000(4) 0.0008(4)
C22 0.0135(5) 0.0191(5) 0.0171(5) -0.0006(4) 0.0045(4) 0.0004(4)
C16 0.0216(6) 0.0198(6) 0.0193(5) -0.0041(4) 0.0011(4) 0.0022(4)
C31 0.0186(5) 0.0205(6) 0.0317(6) 0.0035(4) 0.0072(5) 0.0053(5)
C23 0.0150(5) 0.0220(6) 0.0186(5) -0.0011(4) 0.0018(4) -0.0013(4)
C33 0.0170(5) 0.0194(5) 0.0226(6) -0.0007(4) 0.0001(4) -0.0013(4)
C25 0.0206(6) 0.0186(5) 0.0263(6) 0.0015(4) 0.0028(5) 0.0028(5)
C24 0.0194(5) 0.0186(5) 0.0221(5) -0.0029(4) 0.0049(4) -0.0032(4)
C17 0.0334(7) 0.0198(6) 0.0223(6) 0.0013(5) -0.0043(5) -0.0007(5)
C30 0.0142(5) 0.0185(5) 0.0362(7) -0.0002(4) -0.0005(5) 0.0043(5)
C29 0.0191(5) 0.0168(5) 0.0248(6) 0.0007(4) -0.0024(4) -0.0003(4)
C27 0.0184(5) 0.0191(5) 0.0232(6) -0.0040(4) -0.0008(4) 0.0004(4)
C26 0.0191(5) 0.0238(6) 0.0268(6) -0.0010(5) -0.0039(5) 0.0031(5)
C18 0.0450(8) 0.0217(6) 0.0258(6) -0.0006(6) -0.0097(6) 0.0046(5)
C32 0.0239(6) 0.0217(6) 0.0228(6) 0.0018(5) 0.0041(5) -0.0010(5)
C39 0.0279(6) 0.0194(6) 0.0277(6) -0.0022(5) -0.0067(5) 0.0045(5)
C37 0.0412(8) 0.0341(8) 0.0347(7) -0.0211(6) -0.0175(6) 0.0187(6)
C38 0.0445(8) 0.0214(6) 0.0337(7) -0.0084(6) -0.0158(6) 0.0079(5)
C36 0.0261(7) 0.0475(9) 0.0304(7) -0.0144(6) -0.0042(5) 0.0178(6)
C21 0.0269(6) 0.0316(7) 0.0231(6) 0.0006(5) 0.0079(5) 0.0043(5)
C35 0.0238(6) 0.0312(7) 0.0261(6) -0.0047(5) 0.0002(5) 0.0082(5)
C20 0.0442(8) 0.0362(7) 0.0193(6) -0.0030(6) 0.0119(6) 0.0019(5)
C19 0.0517(9) 0.0289(7) 0.0171(6) -0.0099(6) -0.0018(6) 0.0065(5)
C34 0.0204(5) 0.0200(5) 0.0193(5) -0.0029(4) -0.0035(4) 0.0058(4)
C40 0.0138(5) 0.0151(5) 0.0156(5) 0.0006(4) 0.0038(4) -0.0002(4)
C58 0.0225(5) 0.0107(5) 0.0166(5) 0.0009(4) 0.0029(4) 0.0015(4)
C41 0.0184(5) 0.0137(5) 0.0182(5) -0.0011(4) 0.0020(4) 0.0014(4)
C59 0.0238(6) 0.0186(5) 0.0203(5) 0.0001(4) 0.0039(4) -0.0018(4)
C57 0.0203(5) 0.0158(5) 0.0188(5) -0.0017(4) -0.0039(4) -0.0012(4)
C46 0.0212(5) 0.0171(5) 0.0130(5) -0.0016(4) -0.0012(4) -0.0005(4)
C52 0.0177(5) 0.0146(5) 0.0177(5) -0.0002(4) -0.0041(4) -0.0018(4)
C56 0.0258(6) 0.0157(5) 0.0224(6) -0.0042(4) -0.0086(5) 0.0017(4)
C42 0.0172(5) 0.0164(5) 0.0193(5) -0.0033(4) 0.0015(4) -0.0017(4)
C62 0.0425(7) 0.0175(5) 0.0159(5) 0.0010(5) 0.0036(5) -0.0001(4)
C45 0.0175(5) 0.0133(5) 0.0200(5) 0.0008(4) 0.0015(4) -0.0015(4)
C47 0.0239(6) 0.0186(5) 0.0159(5) -0.0017(4) -0.0015(4) -0.0011(4)
C51 0.0218(6) 0.0222(6) 0.0222(6) -0.0004(4) -0.0001(4) -0.0008(5)
C53 0.0232(6) 0.0197(6) 0.0198(5) 0.0014(4) -0.0014(4) -0.0025(4)
C63 0.0289(6) 0.0176(5) 0.0183(5) -0.0011(5) 0.0005(5) 0.0008(4)
C43 0.0127(5) 0.0228(5) 0.0170(5) -0.0004(4) 0.0009(4) 0.0012(4)
C44 0.0168(5) 0.0171(5) 0.0216(5) 0.0026(4) 0.0010(4) 0.0034(4)
C55 0.0286(6) 0.0143(5) 0.0300(6) 0.0031(5) -0.0122(5) -0.0040(5)
C48 0.0352(7) 0.0190(6) 0.0171(5) -0.0068(5) -0.0047(5) 0.0011(4)
C49 0.0297(6) 0.0307(7) 0.0211(6) -0.0143(5) -0.0014(5) 0.0010(5)
C50 0.0198(6) 0.0348(7) 0.0268(6) -0.0049(5) 0.0000(5) -0.0012(5)
C54 0.0254(6) 0.0210(6) 0.0271(6) 0.0051(5) -0.0047(5) -0.0083(5)
C60 0.0250(6) 0.0268(6) 0.0286(6) 0.0034(5) 0.0086(5) -0.0002(5)
C61 0.0404(7) 0.0200(6) 0.0235(6) 0.0068(5) 0.0139(5) 0.0011(5)

loop_
_atom_type_symbol
_atom_type_description
_atom_type_scat_dispersion_real
_atom_type_scat_dispersion_imag
_atom_type_scat_source
C C 0.0033 0.0016 'International Tables Vol C Tables 4.2.6.8 and 6.1.1.4'
H H 0.0000 0.0000 'International Tables Vol C Tables 4.2.6.8 and 6.1.1.4'
B B 0.0013 0.0007 'International Tables Vol C Tables 4.2.6.8 and 6.1.1.4'
N N 0.0061 0.0033 'International Tables Vol C Tables 4.2.6.8 and 6.1.1.4'
Ni Ni 0.3393 1.1124 'International Tables Vol C Tables 4.2.6.8 and 6.1.1.4'

loop_
_geom_angle_atom_site_label_1
_geom_angle_atom_site_label_2
_geom_angle_atom_site_label_3
_geom_angle
N5 Ni1 N6 89.17(4)
N5 Ni1 N3 93.06(4)
N6 Ni1 N3 177.66(4)
N5 Ni1 N2 176.17(4)
N6 Ni1 N2 93.19(4)
N3 Ni1 N2 84.55(4)
N5 Ni1 N1 92.30(4)
N6 Ni1 N1 94.75(4)
N3 Ni1 N1 84.46(4)
N2 Ni1 N1 84.50(4)
N5 Ni1 N4 91.01(4)
N6 Ni1 N4 86.02(4)
N3 Ni1 N4 94.64(4)
N2 Ni1 N4 92.16(4)
N1 Ni1 N4 176.61(4)
C1 N1 C9 108.95(10)
C1 N1 C2 109.95(10)
C9 N1 C2 111.63(9)
C1 N1 Ni1 114.64(8)
C9 N1 Ni1 102.89(7)
C2 N1 Ni1 108.65(7)
C6 N3 C7 108.97(10)
C6 N3 C8 111.91(10)
C7 N3 C8 109.14(9)
C6 N3 Ni1 103.69(7)
C7 N3 Ni1 114.51(8)
C8 N3 Ni1 108.59(7)
C4 N2 C3 109.12(10)
C4 N2 C5 109.69(11)
C3 N2 C5 111.22(10)
C4 N2 Ni1 115.05(8)
C3 N2 Ni1 103.25(8)
C5 N2 Ni1 108.38(8)
C10 N4 Ni1 163.56(10)
C12 N5 Ni1 176.77(11)
C14 N6 Ni1 173.49(10)
C22 B1 C28 102.44(9)
C22 B1 C16 111.64(9)
C28 B1 C16 112.66(9)
C22 B1 C34 111.89(9)
C28 B1 C34 113.35(9)
C16 B1 C34 105.09(9)
C58 B2 C52 109.90(9)
C58 B2 C40 108.09(9)
C52 B2 C40 108.83(9)
C58 B2 C46 108.99(9)
C52 B2 C46 111.58(9)
C40 B2 C46 109.38(9)
N5 C12 C13 178.26(13)
N6 C14 C15 179.31(16)
N1 C9 C8 110.70(10)
N4 C10 C11 178.02(13)
N3 C8 C9 111.19(9)
N2 C3 C2 111.09(10)
N1 C2 C3 110.65(10)
N2 C5 C6 111.63(10)
N3 C6 C5 111.33(10)
C33 C28 C29 115.36(10)
C33 C28 B1 121.09(10)
C29 C28 B1 123.05(10)
C23 C22 C27 115.22(10)
C23 C22 B1 121.09(10)
C27 C22 B1 123.21(10)
C17 C16 C21 115.14(11)
C17 C16 B1 122.22(11)
C21 C16 B1 122.53(11)
C30 C31 C32 119.10(11)
C24 C23 C22 122.98(11)
C32 C33 C28 122.60(11)
C26 C25 C24 118.78(11)
C25 C24 C23 120.10(11)
C18 C17 C16 122.88(12)
C31 C30 C29 120.21(11)
C30 C29 C28 122.58(11)
C26 C27 C22 122.48(11)
C25 C26 C27 120.42(11)
C19 C18 C17 119.85(13)
C31 C32 C33 120.12(12)
C38 C39 C34 122.88(13)
C38 C37 C36 119.08(13)
C37 C38 C39 120.04(14)
C37 C36 C35 120.31(14)
C20 C21 C16 122.64(13)
C36 C35 C34 122.47(14)
C19 C20 C21 120.19(13)
C20 C19 C18 119.28(12)
C39 C34 C35 115.21(11)
C39 C34 B1 124.32(11)
C35 C34 B1 120.32(11)
C41 C40 C45 114.77(10)
C41 C40 B2 123.20(10)
C45 C40 B2 121.91(10)
C59 C58 C63 115.42(10)
C59 C58 B2 122.90(10)
C63 C58 B2 121.63(10)
C42 C41 C40 122.91(10)
C60 C59 C58 122.51(12)
C56 C57 C52 122.80(11)
C51 C46 C47 114.29(11)
C51 C46 B2 125.17(10)
C47 C46 B2 120.53(10)
C57 C52 C53 114.95(10)
C57 C52 B2 123.62(10)
C53 C52 B2 121.42(10)
C55 C56 C57 120.19(11)
C43 C42 C41 120.17(10)
C61 C62 C63 120.11(12)
C44 C45 C40 123.22(10)
C48 C47 C46 123.22(11)
C50 C51 C46 123.16(12)
C54 C53 C52 122.89(11)
C62 C63 C58 122.73(12)
C42 C43 C44 118.80(10)
C45 C44 C43 120.04(10)
C56 C55 C54 118.90(11)
C49 C48 C47 120.18(12)
C50 C49 C48 118.63(11)
C49 C50 C51 120.40(12)
C55 C54 C53 120.18(12)
C61 C60 C59 120.13(12)
C62 C61 C60 119.10(11)

loop_
_geom_bond_atom_site_label_1
_geom_bond_atom_site_label_2
_geom_bond_distance
Ni1 N5 2.0619(10)
Ni1 N6 2.0869(10)
Ni1 N3 2.0998(10)
Ni1 N2 2.1019(10)
Ni1 N1 2.1034(10)
Ni1 N4 2.1169(10)
N1 C1 1.4810(16)
N1 C9 1.4916(15)
N1 C2 1.4972(16)
N3 C6 1.4832(16)
N3 C7 1.4842(16)
N3 C8 1.4996(15)
N2 C4 1.4809(16)
N2 C3 1.4852(16)
N2 C5 1.5018(18)
N4 C10 1.1402(15)
N5 C12 1.1405(15)
N6 C14 1.1358(16)
B1 C22 1.6430(17)
B1 C28 1.6444(17)
B1 C16 1.6452(17)
B1 C34 1.6474(17)
B2 C58 1.6427(16)
B2 C52 1.6468(16)
B2 C40 1.6541(16)
B2 C46 1.6604(17)
C12 C13 1.4539(16)
C14 C15 1.4561(18)
C9 C8 1.5166(17)
C10 C11 1.4562(16)
C3 C2 1.5183(19)
C5 C6 1.510(2)
C28 C33 1.4068(16)
C28 C29 1.4075(16)
C22 C23 1.4050(16)
C22 C27 1.4066(16)
C16 C17 1.4047(17)
C16 C21 1.4047(17)
C31 C30 1.3861(19)
C31 C32 1.3883(18)
C23 C24 1.3898(17)
C33 C32 1.3951(16)
C25 C26 1.3889(17)
C25 C24 1.3892(17)
C17 C18 1.3981(18)
C30 C29 1.3945(17)
C27 C26 1.3930(17)
C18 C19 1.386(2)
C39 C38 1.3990(18)
C39 C34 1.4010(18)
C37 C38 1.384(2)
C37 C36 1.385(2)
C36 C35 1.3968(19)
C21 C20 1.3984(19)
C35 C34 1.4092(17)
C20 C19 1.381(2)
C40 C41 1.4039(15)
C40 C45 1.4079(15)
C58 C59 1.4037(17)
C58 C63 1.4053(16)
C41 C42 1.3984(16)
C59 C60 1.3951(17)
C57 C56 1.4009(16)
C57 C52 1.4042(16)
C46 C51 1.4084(16)
C46 C47 1.4118(16)
C52 C53 1.4094(16)
C56 C55 1.3848(18)
C42 C43 1.3870(16)
C62 C61 1.385(2)
C62 C63 1.3918(17)
C45 C44 1.3904(16)
C47 C48 1.3941(17)
C51 C50 1.3959(17)
C53 C54 1.3938(17)
C43 C44 1.3913(16)
C55 C54 1.3896(19)
C48 C49 1.3911(19)
C49 C50 1.385(2)
C60 C61 1.3884(19)
